data_1562318
loop_
_publ_author_name
'Rana, Abhinandan'
'Kumar Jana, Swapan'
'Pal, Tanusri'
'Puschmann, Horst'
'Zangrando, Ennio'
'Dalai, Sudipta'

_publ_section_title
;
 Electrical conductivity and luminescence properties of two silver(I)
 coordination polymers with heterocyclic nitrogen ligands
;
_journal_name_full 'Journal of Solid State Chemistry'
_journal_page_first 49
_journal_page_last 55
_journal_paper_doi 10.1016/j.jssc.2014.04.026
_journal_volume 216
_journal_year 2014
_chemical_formula_moiety '0.25(C32 H40 Ag4 N12 O12)'
_chemical_formula_sum 'C8 H10 Ag N3 O3'
_chemical_formula_weight 304.06
_space_group_crystal_system triclinic
_space_group_IT_number 2
_space_group_name_Hall '-P 1'
_space_group_name_H-M_alt 'P -1'
_cell_angle_alpha 95.330(2)
_cell_angle_beta 94.693(2)
_cell_angle_gamma 92.915(2)
_cell_formula_units_Z 4
_cell_length_a 7.15368(18)
_cell_length_b 8.9039(2)
_cell_length_c 15.2158(4)
_cell_measurement_reflns_used 13832
_cell_measurement_temperature 120
_cell_measurement_theta_max 28.8977
_cell_measurement_theta_min 2.5467
_cell_volume 960.08(4)
_computing_cell_refinement
;
CrysAlisPro, Agilent Technologies,
Version 1.171.35.3 (release 07-12-2010 CrysAlis171 .NET)
(compiled Dec  7 2010,09:24:43)
;
_computing_data_collection
;
CrysAlisPro, Agilent Technologies,
Version 1.171.35.3 (release 07-12-2010 CrysAlis171 .NET)
(compiled Dec  7 2010,09:24:43)
;
_computing_data_reduction
;
CrysAlisPro, Agilent Technologies,
Version 1.171.35.3 (release 07-12-2010 CrysAlis171 .NET)
(compiled Dec  7 2010,09:24:43)
;
_computing_molecular_graphics
;
O. V. Dolomanov, L. J. Bourhis, R. J. Gildea, J. A. K. Howard and H. Puschmann,
OLEX2: a complete structure solution, refinement and analysis program.
J. Appl. Cryst. (2009). 42, 339-341.
;
_computing_publication_material
;
O. V. Dolomanov, L. J. Bourhis, R. J. Gildea, J. A. K. Howard and H. Puschmann,
OLEX2: a complete structure solution, refinement and analysis program.
J. Appl. Cryst. (2009). 42, 339-341.
;
_computing_structure_refinement
;
olex2.refine (L.J. Bourhis, O.V. Dolomanov, R.J. Gildea, J.A.K. Howard,
 H. Puschmann, in preparation, 2011)
;
_computing_structure_solution
;
olex2.solve (L.J. Bourhis, O.V. Dolomanov, R.J. Gildea, J.A.K. Howard,
 H. Puschmann, in preparation, 2011)
;
_diffrn_ambient_temperature 120.0
_diffrn_detector_area_resol_mean 8.0756
_diffrn_measured_fraction_theta_full 0.998675
_diffrn_measurement_details
;
#__ type_ start__ end____ width___ exp.time_
  1 omega  -41.00   49.00   1.0000    2.2500
omega____ theta____ kappa____ phi______ frames
    -      -18.0928   77.0000 -120.0000 90

#__ type_ start__ end____ width___ exp.time_
  2 omega  -48.00   48.00   1.0000    2.2500
omega____ theta____ kappa____ phi______ frames
    -      -18.0928   77.0000  120.0000 96

#__ type_ start__ end____ width___ exp.time_
  3 omega  -30.00   27.00   1.0000    2.2500
omega____ theta____ kappa____ phi______ frames
    -      -18.0928   77.0000   30.0000 57

#__ type_ start__ end____ width___ exp.time_
  4 omega   -5.00   82.00   1.0000    2.2500
omega____ theta____ kappa____ phi______ frames
    -       18.5616   77.0000 -180.0000 87

#__ type_ start__ end____ width___ exp.time_
  5 omega   -8.00   62.00   1.0000    2.2500
omega____ theta____ kappa____ phi______ frames
    -       18.5616   77.0000    0.0000 70

#__ type_ start__ end____ width___ exp.time_
  6 omega  -91.00    7.00   1.0000    2.2500
omega____ theta____ kappa____ phi______ frames
    -      -18.0928  -38.0000 -150.0000 98

#__ type_ start__ end____ width___ exp.time_
  7 omega  -88.00   12.00   1.0000    2.2500
omega____ theta____ kappa____ phi______ frames
    -      -18.0928  -77.0000 -180.0000 100

#__ type_ start__ end____ width___ exp.time_
  8 omega  -91.00    7.00   1.0000    2.2500
omega____ theta____ kappa____ phi______ frames
    -      -18.0928  -38.0000  -30.0000 98

#__ type_ start__ end____ width___ exp.time_
  9 omega  -95.00  -32.00   1.0000    2.2500
omega____ theta____ kappa____ phi______ frames
    -      -18.0928  179.0000 -120.0000 63

#__ type_ start__ end____ width___ exp.time_
 10 omega  -91.00    7.00   1.0000    2.2500
omega____ theta____ kappa____ phi______ frames
    -      -18.0928  -38.0000   60.0000 98

#__ type_ start__ end____ width___ exp.time_
 11 omega  -95.00  -32.00   1.0000    2.2500
omega____ theta____ kappa____ phi______ frames
    -      -18.0928  179.0000   90.0000 63

#__ type_ start__ end____ width___ exp.time_
 12 omega   22.00   79.00   1.0000    2.2500
omega____ theta____ kappa____ phi______ frames
    -       18.5616 -130.0000  172.0000 57

#__ type_ start__ end____ width___ exp.time_
 13 omega   22.00   79.00   1.0000    2.2500
omega____ theta____ kappa____ phi______ frames
    -       18.5616 -130.0000   -7.0000 57

#__ type_ start__ end____ width___ exp.time_
 14 omega  -95.00  -32.00   1.0000    2.2500
omega____ theta____ kappa____ phi______ frames
    -      -18.0928  179.0000  -30.0000 63
;
_diffrn_measurement_device_type 'Xcalibur, Sapphire3, Gemini ultra'
_diffrn_measurement_method '\w scans'
_diffrn_orient_matrix_UB_11 0.0217989000
_diffrn_orient_matrix_UB_12 -0.0288285000
_diffrn_orient_matrix_UB_13 0.0412996000
_diffrn_orient_matrix_UB_21 0.0139115000
_diffrn_orient_matrix_UB_22 -0.0715467000
_diffrn_orient_matrix_UB_23 -0.0223489000
_diffrn_orient_matrix_UB_31 0.0962448000
_diffrn_orient_matrix_UB_32 0.0217602000
_diffrn_orient_matrix_UB_33 -0.0018886000
_diffrn_radiation_monochromator graphite
_diffrn_radiation_type 'Mo K\a'
_diffrn_radiation_wavelength 0.7107
_diffrn_reflns_av_R_equivalents 0.0330
_diffrn_reflns_av_unetI/netI 0.0264
_diffrn_reflns_limit_h_max 9
_diffrn_reflns_limit_h_min -9
_diffrn_reflns_limit_k_max 11
_diffrn_reflns_limit_k_min -11
_diffrn_reflns_limit_l_max 20
_diffrn_reflns_limit_l_min -20
_diffrn_reflns_number 21238
_diffrn_reflns_theta_full 26.000000
_diffrn_reflns_theta_max 28.96
_diffrn_reflns_theta_min 2.55
_diffrn_source 'Enhance (Mo) X-ray Source'
_exptl_absorpt_coefficient_mu 2.089
_exptl_absorpt_correction_T_max 0.944
_exptl_absorpt_correction_T_min 0.834
_exptl_absorpt_correction_type analytical
_exptl_absorpt_process_details
;
CrysAlisPro, Agilent Technologies,
Version 1.171.35.3 (release 07-12-2010 CrysAlis171 .NET)
(compiled Dec  7 2010,09:24:43)
Analytical numeric absorption correction using a multifaceted crystal
			model based on expressions derived by R.C. Clark & J.S. Reid.
(Clark, R. C. & Reid, J. S. (1995). Acta Cryst. A51, 887-897)
;
_exptl_crystal_colour 'clear ? colourless'
_exptl_crystal_colour_lustre clear
_exptl_crystal_colour_primary colourless
_exptl_crystal_density_diffrn 2.1034
_exptl_crystal_description block
_exptl_crystal_F_000 596.7329
_exptl_crystal_size_max 0.459
_exptl_crystal_size_mid 0.1444
_exptl_crystal_size_min 0.1138
_refine_diff_density_max 0.558946
_refine_diff_density_min -0.450618
_refine_diff_density_rms 0.110271
_refine_ls_d_res_high 0.733889
_refine_ls_d_res_low 7.546259
_refine_ls_goodness_of_fit_ref 1.048164
_refine_ls_matrix_type full
_refine_ls_number_constraints 32
_refine_ls_number_parameters 279
_refine_ls_number_reflns 4710
_refine_ls_number_restraints 0
_refine_ls_restrained_S_all 1.048164
_refine_ls_R_factor_all 0.024013
_refine_ls_R_factor_gt 0.021030
_refine_ls_shift/su_max 0.0001
_refine_ls_shift/su_mean 0.0000
_refine_ls_structure_factor_coef Fsqd
_refine_ls_weighting_details 'w=1/[\s^2^(Fo^2^)+(0.0105P)^2^+1.1158P] where P=(Fo^2^+2Fc^2^)/3'
_refine_ls_weighting_scheme calc
_refine_ls_wR_factor_ref 0.043630
_reflns_Friedel_coverage 0.0
_reflns_limit_h_max 9
_reflns_limit_h_min -9
_reflns_limit_k_max 11
_reflns_limit_k_min -11
_reflns_limit_l_max 20
_reflns_limit_l_min 0
_reflns_number_gt 4387
_reflns_number_total 4710
_reflns_threshold_expression I>=2u(I)
_cod_data_source_file JSSC-2014-216-49.cif
_cod_data_source_block 1
_cod_original_cell_volume 960.09(5)
_cod_database_code 1562318
_chemical_oxdiff_formula 'C20 H13 N3 O12 Ag'
_reflns_odcompleteness_completeness 99.92
_reflns_odcompleteness_iscentric 1
_reflns_odcompleteness_theta 26.32

loop_
_space_group_symop_id
_space_group_symop_operation_xyz
1 x,y,z
2 -x,-y,-z

loop_
_atom_site_label
_atom_site_type_symbol
_atom_site_fract_x
_atom_site_fract_y
_atom_site_fract_z
_atom_site_U_iso_or_equiv
_atom_site_adp_type
_atom_site_occupancy
Ag1 Ag 0.32111(2) 1.440053(16) 0.371850(10) 0.01030(5) Uani 1.000000
Ag2 Ag 0.27043(2) 1.967125(17) 0.137851(10) 0.01181(5) Uani 1.000000
N2 N 0.2752(2) 1.32042(19) 0.17567(11) 0.0112(3) Uani 1.000000
N4B N 0.9567(2) 1.95752(19) 0.10906(11) 0.0102(3) Uani 1.000000
O23 O 0.2492(2) 1.45416(16) 0.20134(10) 0.0176(3) Uani 1.000000
O11 O 0.2003(2) 1.85791(19) 0.28303(11) 0.0224(4) Uani 1.000000
N4A N 1.0158(2) 1.43492(19) 0.38691(11) 0.0103(3) Uani 1.000000
C3A C 0.9281(3) 1.5643(2) 0.38236(14) 0.0117(4) Uani 1.000000
H3A H 0.9997(3) 1.6557(2) 0.37776(14) 0.0140(5) Uiso 1.000000
O12 O 0.3388(2) 1.73126(16) 0.38277(10) 0.0143(3) Uani 1.000000
O13 O 0.4988(2) 1.82543(18) 0.28325(10) 0.0194(3) Uani 1.000000
N1B N 0.5678(2) 1.95224(19) 0.10567(11) 0.0104(3) Uani 1.000000
O21 O 0.3157(2) 1.22873(17) 0.23186(10) 0.0194(3) Uani 1.000000
N1A N 0.6304(2) 1.43996(19) 0.39251(11) 0.0097(3) Uani 1.000000
C3B C 0.8643(3) 2.0853(2) 0.10859(14) 0.0139(4) Uani 1.000000
H3B H 0.9335(3) 2.1793(2) 0.10928(14) 0.0167(5) Uiso 1.000000
O22 O 0.2622(2) 1.27490(17) 0.09492(10) 0.0169(3) Uani 1.000000
C5B C 0.8544(3) 1.8263(2) 0.10538(13) 0.0087(4) Uani 1.000000
C8A C 0.7131(3) 1.0439(2) 0.44004(14) 0.0112(4) Uani 1.000000
H8Aa H 0.6339(5) 0.9488(2) 0.4372(11) 0.0134(5) Uiso 1.000000
H8Ab H 0.7598(12) 1.0688(15) 0.5030(3) 0.0134(5) Uiso 1.000000
N1 N 0.3467(2) 1.80501(19) 0.31590(11) 0.0114(3) Uani 1.000000
C2B C 0.6716(3) 2.0826(2) 0.10715(14) 0.0135(4) Uani 1.000000
H2B H 0.6106(3) 2.1750(2) 0.10719(14) 0.0162(5) Uiso 1.000000
C10A C 0.7161(3) 1.3102(2) 0.39760(13) 0.0097(4) Uani 1.000000
C7B C 0.8367(3) 1.5404(2) 0.08252(15) 0.0134(4) Uani 1.000000
H7Ba H 0.8070(11) 1.5241(16) 0.01752(15) 0.0161(5) Uiso 1.000000
H7Bb H 0.9054(3) 1.4521(7) 0.0993(11) 0.0161(5) Uiso 1.000000
C2A C 0.7353(3) 1.5667(2) 0.38426(14) 0.0121(4) Uani 1.000000
H2A H 0.6761(3) 1.6591(2) 0.37966(14) 0.0145(5) Uiso 1.000000
C5A C 0.9119(3) 1.3075(2) 0.39347(13) 0.0099(4) Uani 1.000000
C10B C 0.6576(3) 1.8234(2) 0.10313(12) 0.0087(4) Uani 1.000000
C6B C 0.9602(3) 1.6847(2) 0.10664(15) 0.0136(4) Uani 1.000000
H6Ba H 1.0580(16) 1.6888(2) 0.0644(8) 0.0163(5) Uiso 1.000000
H6Bb H 1.024(2) 1.6814(2) 0.1667(4) 0.0163(5) Uiso 1.000000
C6A C 1.0122(3) 1.1630(2) 0.39598(15) 0.0131(4) Uani 1.000000
H6Aa H 1.1002(18) 1.1572(2) 0.3490(8) 0.0157(5) Uiso 1.000000
H6Ab H 1.0878(19) 1.1646(2) 0.4536(5) 0.0157(5) Uiso 1.000000
C8B C 0.6555(3) 1.5486(2) 0.12895(14) 0.0138(4) Uani 1.000000
H8Ba H 0.5803(3) 1.4514(3) 0.1160(11) 0.0166(5) Uiso 1.000000
H8Bb H 0.6862(12) 1.5668(16) 0.19383(18) 0.0166(5) Uiso 1.000000
C9B C 0.5415(3) 1.6766(2) 0.09661(14) 0.0112(4) Uani 1.000000
H9Ba H 0.4338(14) 1.6898(5) 0.1330(9) 0.0134(5) Uiso 1.000000
H9Bb H 0.493(2) 1.6490(2) 0.0341(3) 0.0134(5) Uiso 1.000000
C7A C 0.8771(3) 1.0223(2) 0.38313(14) 0.0127(4) Uani 1.000000
H7Aa H 0.9438(6) 0.9317(8) 0.3975(10) 0.0152(5) Uiso 1.000000
H7Ab H 0.8311(10) 0.9995(16) 0.31991(14) 0.0152(5) Uiso 1.000000
C9A C 0.5971(3) 1.1700(2) 0.40754(14) 0.0112(4) Uani 1.000000
H9Aa H 0.5243(19) 1.1346(3) 0.3506(5) 0.0135(5) Uiso 1.000000
H9Ab H 0.4994(16) 1.1938(5) 0.4484(8) 0.0135(5) Uiso 1.000000

loop_
_atom_site_aniso_label
_atom_site_aniso_U_11
_atom_site_aniso_U_22
_atom_site_aniso_U_33
_atom_site_aniso_U_12
_atom_site_aniso_U_13
_atom_site_aniso_U_23
Ag1 0.00559(8) 0.01051(8) 0.01495(9) 0.00104(5) 0.00104(6) 0.00165(6)
Ag2 0.00558(8) 0.01037(8) 0.01962(9) 0.00056(5) 0.00189(6) 0.00146(6)
N2 0.0070(8) 0.0121(8) 0.0144(9) -0.0020(6) 0.0013(6) 0.0020(7)
N4B 0.0077(8) 0.0112(8) 0.0117(8) 0.0007(6) 0.0007(6) 0.0016(6)
O23 0.0224(8) 0.0103(7) 0.0206(8) 0.0043(6) 0.0028(6) 0.0012(6)
O11 0.0191(8) 0.0263(9) 0.0225(9) 0.0101(7) -0.0028(7) 0.0052(7)
N4A 0.0086(8) 0.0110(8) 0.0114(8) 0.0014(6) 0.0003(6) 0.0010(7)
C3A 0.0115(10) 0.0088(9) 0.0145(10) -0.0006(7) 0.0007(8) 0.0011(8)
O12 0.0192(8) 0.0117(7) 0.0124(7) 0.0003(6) 0.0019(6) 0.0034(6)
O13 0.0159(8) 0.0245(9) 0.0179(8) -0.0034(6) 0.0064(6) 0.0015(7)
N1B 0.0089(8) 0.0110(8) 0.0114(8) 0.0010(6) 0.0007(6) 0.0018(7)
O21 0.0323(9) 0.0130(8) 0.0136(8) 0.0056(7) -0.0007(7) 0.0044(6)
N1A 0.0081(8) 0.0104(8) 0.0109(8) 0.0024(6) 0.0003(6) 0.0020(6)
C3B 0.0123(10) 0.0087(10) 0.0211(11) -0.0015(8) 0.0019(8) 0.0038(8)
O22 0.0190(8) 0.0205(8) 0.0104(7) -0.0025(6) -0.0004(6) -0.0001(6)
C5B 0.0087(9) 0.0093(9) 0.0080(9) 0.0009(7) 0.0004(7) 0.0004(7)
C8A 0.0108(9) 0.0097(9) 0.0130(10) -0.0015(7) -0.0001(8) 0.0033(8)
N1 0.0129(8) 0.0076(8) 0.0132(9) -0.0001(6) 0.0006(7) -0.0017(6)
C2B 0.0111(10) 0.0102(10) 0.0198(11) 0.0024(8) 0.0021(8) 0.0035(8)
C10A 0.0099(9) 0.0108(9) 0.0084(9) 0.0013(7) -0.0004(7) 0.0012(7)
C7B 0.0116(10) 0.0082(9) 0.0201(11) 0.0020(8) 0.0004(8) -0.0006(8)
C2A 0.0122(10) 0.0094(9) 0.0150(10) 0.0025(8) 0.0008(8) 0.0017(8)
C5A 0.0103(9) 0.0113(10) 0.0083(9) 0.0008(7) 0.0005(7) 0.0023(7)
C10B 0.0093(9) 0.0106(9) 0.0062(9) -0.0002(7) 0.0006(7) 0.0002(7)
C6B 0.0099(10) 0.0095(10) 0.0210(11) 0.0021(8) 0.0004(8) -0.0004(8)
C6A 0.0099(10) 0.0113(10) 0.0189(11) 0.0033(8) 0.0035(8) 0.0033(8)
C8B 0.0152(10) 0.0104(10) 0.0156(11) -0.0009(8) 0.0010(8) 0.0013(8)
C9B 0.0085(9) 0.0097(9) 0.0150(10) -0.0016(7) 0.0018(8) -0.0006(8)
C7A 0.0134(10) 0.0090(10) 0.0163(11) 0.0026(8) 0.0029(8) 0.0022(8)
C9A 0.0082(9) 0.0116(10) 0.0146(10) 0.0006(7) 0.0014(8) 0.0046(8)

loop_
_atom_type_symbol
_atom_type_scat_dispersion_real
_atom_type_scat_dispersion_imag
_atom_type_scat_source
H 0.00000 0.00000 'International Tables Volume C Table 6.1.1.4 (pp. 500-502)'
C 0.00347 0.00161 'International Tables Volume C Table 6.1.1.4 (pp. 500-502)'
Ag -0.87744 1.09825 'International Tables Volume C Table 6.1.1.4 (pp. 500-502)'
O 0.01158 0.00611 'International Tables Volume C Table 6.1.1.4 (pp. 500-502)'
N 0.00653 0.00323 'International Tables Volume C Table 6.1.1.4 (pp. 500-502)'

loop_
_geom_angle_atom_site_label_1
_geom_angle_atom_site_label_2
_geom_angle_atom_site_label_3
_geom_angle
_geom_angle_site_symmetry_1
_geom_angle_site_symmetry_3
O12 Ag1 N4A 90.96(5) . 1_455
N1A Ag1 N4A 165.76(6) . 1_455
N1A Ag1 O12 90.71(5) . .
O11 Ag2 N4B 85.09(6) . 1_455
N1B Ag2 N4B 156.03(6) . 1_455
N1B Ag2 O11 114.10(5) . .
O21 Ag2 N4B 98.89(6) 1_565 1_455
O21 Ag2 O11 86.08(5) 1_565 .
O21 Ag2 N1B 96.74(6) 1_565 .
O21 N2 O23 119.65(17) . .
O22 N2 O23 121.21(17) . .
O22 N2 O21 119.14(17) . .
C3B N4B Ag2 120.59(13) . 1_655
C5B N4B Ag2 120.86(13) . 1_655
C5B N4B C3B 117.78(17) . .
N1 O11 Ag2 108.96(12) . .
C3A N4A Ag1 118.13(13) . 1_655
C5A N4A Ag1 123.24(13) . 1_655
C5A N4A C3A 118.42(17) . .
H3A C3A N4A 119.47(11) . .
C2A C3A N4A 121.07(19) . .
C2A C3A H3A 119.47(12) . .
N1 O12 Ag1 122.95(12) . .
C2B N1B Ag2 117.27(13) . .
C10B N1B Ag2 123.37(13) . .
C10B N1B C2B 117.89(17) . .
N2 O21 Ag2 102.96(12) . 1_545
C10A N1A Ag1 120.78(13) . .
C2A N1A Ag1 119.52(13) . .
C2A N1A C10A 118.66(17) . .
H3B C3B N4B 119.30(11) . .
C2B C3B N4B 121.41(19) . .
C2B C3B H3B 119.30(12) . .
C10B C5B N4B 120.84(17) . .
C6B C5B N4B 117.04(17) . .
C6B C5B C10B 122.10(17) . .
H8Ab C8A H8Aa 106.4(19) . .
C7A C8A H8Aa 110.3(5) . .
C7A C8A H8Ab 110.3(5) . .
C9A C8A H8Aa 110.3(5) . .
C9A C8A H8Ab 110.3(5) . .
C9A C8A C7A 109.27(16) . .
O12 N1 O11 119.51(17) . .
O13 N1 O11 120.36(17) . .
O13 N1 O12 120.13(17) . .
C3B C2B N1B 121.37(19) . .
H2B C2B N1B 119.31(11) . .
H2B C2B C3B 119.31(12) . .
C5A C10A N1A 120.31(18) . .
C9A C10A N1A 117.97(17) . .
C9A C10A C5A 121.72(17) . .
H7Bb C7B H7Ba 106.2(19) . .
C6B C7B H7Ba 110.0(5) . .
C6B C7B H7Bb 110.0(5) . .
C8B C7B H7Ba 110.0(5) . .
C8B C7B H7Bb 110.0(5) . .
C8B C7B C6B 110.41(17) . .
N1A C2A C3A 120.92(18) . .
H2A C2A C3A 119.54(12) . .
H2A C2A N1A 119.54(11) . .
C10A C5A N4A 120.60(18) . .
C6A C5A N4A 117.59(17) . .
C6A C5A C10A 121.82(18) . .
C5B C10B N1B 120.66(18) . .
C9B C10B N1B 118.18(17) . .
C9B C10B C5B 121.16(17) . .
C7B C6B C5B 113.76(17) . .
H6Ba C6B C5B 108.7(5) . .
H6Ba C6B C7B 108.7(5) . .
H6Bb C6B C5B 108.7(5) . .
H6Bb C6B C7B 108.7(5) . .
H6Bb C6B H6Ba 108.1(19) . .
H6Aa C6A C5A 109.2(5) . .
H6Ab C6A C5A 109.2(5) . .
H6Ab C6A H6Aa 107.4(19) . .
C7A C6A C5A 112.68(17) . .
C7A C6A H6Aa 109.2(5) . .
C7A C6A H6Ab 109.2(5) . .
H8Ba C8B C7B 109.6(5) . .
H8Bb C8B C7B 109.6(5) . .
H8Bb C8B H8Ba 108.4(19) . .
C9B C8B C7B 109.86(17) . .
C9B C8B H8Ba 109.6(5) . .
C9B C8B H8Bb 109.6(5) . .
C8B C9B C10B 111.97(16) . .
H9Ba C9B C10B 109.0(5) . .
H9Ba C9B C8B 109.0(5) . .
H9Bb C9B C10B 109.0(5) . .
H9Bb C9B C8B 109.0(5) . .
H9Bb C9B H9Ba 108.9(19) . .
C6A C7A C8A 110.37(17) . .
H7Aa C7A C8A 110.6(5) . .
H7Aa C7A C6A 110.6(5) . .
H7Ab C7A C8A 110.6(5) . .
H7Ab C7A C6A 110.6(5) . .
H7Ab C7A H7Aa 104.0(19) . .
C10A C9A C8A 112.39(16) . .
H9Aa C9A C8A 110.1(4) . .
H9Aa C9A C10A 110.1(4) . .
H9Ab C9A C8A 110.1(4) . .
H9Ab C9A C10A 110.1(4) . .
H9Ab C9A H9Aa 103.8(19) . .

loop_
_geom_bond_atom_site_label_1
_geom_bond_atom_site_label_2
_geom_bond_distance
_geom_bond_site_symmetry_2
Ag1 N4A 2.2134(16) 1_455
Ag1 O12 2.5787(14) .
Ag1 N1A 2.2092(16) .
Ag2 N4B 2.2471(16) 1_455
Ag2 O11 2.5707(16) .
Ag2 N1B 2.2294(16) .
Ag2 O21 2.6087(15) 1_565
N2 O23 1.246(2) .
N2 O21 1.263(2) .
N2 O22 1.252(2) .
N4B C3B 1.344(3) .
N4B C5B 1.340(3) .
O11 N1 1.256(2) .
N4A C3A 1.344(3) .
N4A C5A 1.341(3) .
C3A H3A 0.9500 .
C3A C2A 1.383(3) .
O12 N1 1.265(2) .
O13 N1 1.244(2) .
N1B C2B 1.343(3) .
N1B C10B 1.341(2) .
N1A C10A 1.340(2) .
N1A C2A 1.344(3) .
C3B H3B 0.9500 .
C3B C2B 1.376(3) .
C5B C10B 1.405(3) .
C5B C6B 1.504(3) .
C8A H8Aa 0.9900 .
C8A H8Ab 0.9900 .
C8A C7A 1.524(3) .
C8A C9A 1.525(3) .
C2B H2B 0.9500 .
C10A C5A 1.408(3) .
C10A C9A 1.501(3) .
C7B H7Ba 0.9900 .
C7B H7Bb 0.9900 .
C7B C6B 1.520(3) .
C7B C8B 1.528(3) .
C2A H2A 0.9500 .
C5A C6A 1.507(3) .
C10B C9B 1.504(3) .
C6B H6Ba 0.9900 .
C6B H6Bb 0.9900 .
C6A H6Aa 0.9900 .
C6A H6Ab 0.9900 .
C6A C7A 1.530(3) .
C8B H8Ba 0.9900 .
C8B H8Bb 0.9900 .
C8B C9B 1.529(3) .
C9B H9Ba 0.9900 .
C9B H9Bb 0.9900 .
C7A H7Aa 0.9900 .
C7A H7Ab 0.9900 .
C9A H9Aa 0.9900 .
C9A H9Ab 0.9900 .
